data_4306963
loop_
_publ_author_name
'Konstantin Yu. Dorogov'
'Muhammed Yousufuddin'
'Nam-Nhat Ho'
'Andrei V. Churakov'
'Lyudmila G. Kuzmina'
'Arthur J. Schultz'
'Sax A. Mason'
'Judith A. K. Howard'
'Dmitry A. Lemenovskii'
'Robert Bau'
'Georgii I. Nikonov'

_publ_contact_author
; Dr Georgii I. Nikonov
  Chemistry Department, Brock University, 
  500 Glenridge Ave., St Catharines, L2S 3A1, 
  ON, Canada
;
_publ_contact_author_email gnikonov@brocku.ca
_publ_section_title
;
Syntheses and Structures of Asymmetric Bis(silyl) Niobocene Hydrides
;
_journal_name_full 'Inorganic Chemistry'
_journal_page_first 147
_journal_page_last 160
_journal_paper_doi 10.1021/ic061314b
_journal_volume 46
_journal_year 2007
_chemical_formula_sum 'C14 H23 Br Cl Nb Si2'
_chemical_formula_weight 455.77
_chemical_name_common
;  
(dimethylbromosilyl)(dimethylchlorosilyl)niobocene hydrid 
;
_chemical_name_systematic
;  
bis(cyclopentadienyl)(dimethylbromosilyl)
(dimethylchlorosilyl)(hydrido) niobium (V) 
;
_space_group_IT_number 62
_symmetry_cell_setting orthorhombic
_symmetry_space_group_name_Hall '-P 2ac 2n'
_symmetry_space_group_name_H-M 'P n m a'
_atom_sites_solution_hydrogens geom
_atom_sites_solution_primary direct
_atom_sites_solution_secondary difmap
_audit_creation_method SHELXL-97
_cell_angle_alpha 90.00
_cell_angle_beta 90.00
_cell_angle_gamma 90.00
_cell_formula_units_Z 4
_cell_length_a 16.6006(5)
_cell_length_b 13.1582(4)
_cell_length_c 8.4922(2)
_cell_measurement_temperature 123(2)
_cell_volume 1854.99(9)
_computing_structure_refinement 'SHELXL-97 (Sheldrick, 1997)'
_computing_structure_solution 'SHELXS-97 (Sheldrick, 1990)'
_diffrn_ambient_temperature 123(2)
_diffrn_measured_fraction_theta_full 0.998
_diffrn_measured_fraction_theta_max 0.998
_diffrn_radiation_monochromator graphite
_diffrn_radiation_source 'fine-focus sealed tube'
_diffrn_radiation_type MoK\a
_diffrn_radiation_wavelength 0.71073
_diffrn_reflns_av_R_equivalents 0.0241
_diffrn_reflns_av_sigmaI/netI 0.0197
_diffrn_reflns_limit_h_max 22
_diffrn_reflns_limit_h_min -16
_diffrn_reflns_limit_k_max 17
_diffrn_reflns_limit_k_min -17
_diffrn_reflns_limit_l_max 11
_diffrn_reflns_limit_l_min -7
_diffrn_reflns_number 12244
_diffrn_reflns_theta_full 29.00
_diffrn_reflns_theta_max 29.00
_diffrn_reflns_theta_min 2.45
_exptl_absorpt_coefficient_mu 3.063
_exptl_absorpt_correction_T_max 0.7917
_exptl_absorpt_correction_T_min 0.4224
_exptl_crystal_colour light-brown
_exptl_crystal_density_diffrn 1.632
_exptl_crystal_density_method 'not measured'
_exptl_crystal_description block
_exptl_crystal_F_000 912
_exptl_crystal_size_max 0.34
_exptl_crystal_size_mid 0.28
_exptl_crystal_size_min 0.08
_refine_diff_density_max 0.408
_refine_diff_density_min -0.357
_refine_diff_density_rms 0.060
_refine_ls_extinction_method none
_refine_ls_goodness_of_fit_ref 1.029
_refine_ls_hydrogen_treatment mixed
_refine_ls_matrix_type full
_refine_ls_number_parameters 150
_refine_ls_number_reflns 2568
_refine_ls_number_restraints 0
_refine_ls_restrained_S_all 1.029
_refine_ls_R_factor_all 0.0228
_refine_ls_R_factor_gt 0.0176
_refine_ls_shift/su_max 0.002
_refine_ls_shift/su_mean 0.000
_refine_ls_structure_factor_coef Fsqd
_refine_ls_weighting_details 'calc w=1/[\s^2^(Fo^2^)+(0.0201P)^2^+0.4830P] where P=(Fo^2^+2Fc^2^)/3'
_refine_ls_weighting_scheme calc
_refine_ls_wR_factor_gt 0.0404
_refine_ls_wR_factor_ref 0.0419
_reflns_number_gt 2283
_reflns_number_total 2568
_reflns_threshold_expression >2sigma(I)
_cod_data_source_file ic061314bsi20060716_084620_09.cif
_cod_data_source_block 9
_cod_database_code 4306963

loop_
_symmetry_equiv_pos_as_xyz
'x, y, z'
'-x+1/2, -y, z+1/2'
'-x, y+1/2, -z'
'x+1/2, -y+1/2, -z+1/2'
'-x, -y, -z'
'x-1/2, y, -z-1/2'
'x, -y-1/2, z'
'-x-1/2, y-1/2, z-1/2'

loop_
_atom_site_label
_atom_site_type_symbol
_atom_site_fract_x
_atom_site_fract_y
_atom_site_fract_z
_atom_site_U_iso_or_equiv
_atom_site_adp_type
_atom_site_occupancy
_atom_site_symmetry_multiplicity
_atom_site_calc_flag
_atom_site_refinement_flags
_atom_site_disorder_assembly
_atom_site_disorder_group
Nb1 Nb 0.324229(9) 0.2500 0.099418(19) 0.01379(5) Uani 1 2 d S . .
Br1 Br 0.3543(3) -0.0630(3) 0.1464(4) 0.0224(3) Uani 0.4763(17) 1 d P A 1
Cl1 Cl 0.3478(6) -0.0544(8) 0.1400(9) 0.0298(14) Uani 0.5237(17) 1 d P A 2
Si1 Si 0.38835(2) 0.09478(3) 0.24115(4) 0.01746(8) Uani 1 1 d . . .
C1 C 0.23105(11) 0.2500 0.3143(3) 0.0222(4) Uani 1 2 d S . .
C2 C 0.21396(8) 0.16256(12) 0.22211(18) 0.0229(3) Uani 1 1 d . . .
C3 C 0.18809(8) 0.19601(12) 0.07319(19) 0.0239(3) Uani 1 1 d . . .
C4 C 0.44691(12) 0.2500 -0.0493(2) 0.0224(4) Uani 1 2 d S . .
C5 C 0.40275(9) 0.16280(12) -0.09510(18) 0.0243(3) Uani 1 1 d . . .
C6 C 0.33127(10) 0.19628(13) -0.16726(18) 0.0278(3) Uani 1 1 d . . .
C7 C 0.36505(10) 0.07787(13) 0.45561(19) 0.0262(3) Uani 1 1 d . A .
C8 C 0.50086(9) 0.08317(13) 0.2302(2) 0.0280(3) Uani 1 1 d . A .
H1 H 0.3894(15) 0.2500 0.252(3) 0.040(8) Uiso 1 2 d S . .
H5A H 0.4203(10) 0.0967(14) -0.085(2) 0.027(5) Uiso 1 1 d . . .
H7A H 0.3920(11) 0.0215(15) 0.495(2) 0.038(5) Uiso 1 1 d . . .
H7B H 0.3836(11) 0.1377(16) 0.514(2) 0.044(6) Uiso 1 1 d . . .
H7C H 0.3101(12) 0.0704(15) 0.481(2) 0.036(5) Uiso 1 1 d . . .
H3A H 0.1736(9) 0.1542(14) -0.014(2) 0.026(4) Uiso 1 1 d . . .
H6A H 0.2928(10) 0.1568(15) -0.209(2) 0.035(5) Uiso 1 1 d . . .
H1A H 0.2486(14) 0.2500 0.417(3) 0.022(6) Uiso 1 2 d S . .
H2A H 0.2156(10) 0.0963(13) 0.257(2) 0.026(5) Uiso 1 1 d . . .
H4A H 0.4983(14) 0.2500 -0.004(3) 0.026(6) Uiso 1 2 d S . .
H8A H 0.5180(10) 0.0220(14) 0.282(2) 0.031(5) Uiso 1 1 d . . .
H8B H 0.5226(12) 0.0822(15) 0.127(2) 0.042(6) Uiso 1 1 d . . .
H8C H 0.5219(11) 0.1370(16) 0.280(2) 0.041(6) Uiso 1 1 d . . .

loop_
_atom_site_aniso_label
_atom_site_aniso_U_11
_atom_site_aniso_U_22
_atom_site_aniso_U_33
_atom_site_aniso_U_23
_atom_site_aniso_U_13
_atom_site_aniso_U_12
Nb1 0.01362(8) 0.01461(8) 0.01313(9) 0.000 0.00108(6) 0.000
Br1 0.0254(4) 0.0200(7) 0.0218(5) 0.0002(4) 0.0016(5) -0.0025(4)
Cl1 0.035(2) 0.0202(14) 0.0342(16) 0.0029(7) -0.0069(8) -0.0051(14)
Si1 0.01850(17) 0.01715(18) 0.01674(19) 0.00075(14) 0.00058(13) 0.00189(13)
C1 0.0171(9) 0.0285(11) 0.0210(11) 0.000 0.0056(7) 0.000
C2 0.0156(6) 0.0231(7) 0.0300(8) 0.0036(6) 0.0051(5) -0.0028(5)
C3 0.0153(6) 0.0267(8) 0.0298(8) -0.0027(6) -0.0012(5) -0.0037(5)
C4 0.0211(9) 0.0276(11) 0.0186(10) 0.000 0.0086(7) 0.000
C5 0.0325(8) 0.0216(7) 0.0186(7) -0.0026(6) 0.0098(6) 0.0018(6)
C6 0.0328(8) 0.0368(9) 0.0138(7) -0.0059(6) 0.0025(6) -0.0056(7)
C7 0.0349(8) 0.0258(8) 0.0180(7) 0.0037(6) -0.0002(6) 0.0020(6)
C8 0.0212(7) 0.0280(8) 0.0349(9) 0.0003(7) -0.0024(6) 0.0059(6)

loop_
_atom_type_symbol
_atom_type_description
_atom_type_scat_dispersion_real
_atom_type_scat_dispersion_imag
_atom_type_scat_source
C C 0.0033 0.0016 'International Tables Vol C Tables 4.2.6.8 and 6.1.1.4'
H H 0.0000 0.0000 'International Tables Vol C Tables 4.2.6.8 and 6.1.1.4'
Si Si 0.0817 0.0704 'International Tables Vol C Tables 4.2.6.8 and 6.1.1.4'
Cl Cl 0.1484 0.1585 'International Tables Vol C Tables 4.2.6.8 and 6.1.1.4'
Br Br -0.2901 2.4595 'International Tables Vol C Tables 4.2.6.8 and 6.1.1.4'
Nb Nb -2.0727 0.6215 'International Tables Vol C Tables 4.2.6.8 and 6.1.1.4'

loop_
_geom_angle_atom_site_label_1
_geom_angle_atom_site_label_2
_geom_angle_atom_site_label_3
_geom_angle
_geom_angle_site_symmetry_1
_geom_angle_site_symmetry_3
_geom_angle_publ_flag
C6 Nb1 C6 34.63(8) . 7_565 ?
C6 Nb1 C3 92.66(6) . 7_565 ?
C6 Nb1 C3 82.45(5) 7_565 7_565 ?
C6 Nb1 C3 82.45(5) . . ?
C6 Nb1 C3 92.66(6) 7_565 . ?
C3 Nb1 C3 34.74(7) 7_565 . ?
C6 Nb1 C1 139.39(6) . . ?
C6 Nb1 C1 139.39(6) 7_565 . ?
C3 Nb1 C1 57.13(6) 7_565 . ?
C3 Nb1 C1 57.13(6) . . ?
C6 Nb1 C5 34.27(5) . . ?
C6 Nb1 C5 57.22(5) 7_565 . ?
C3 Nb1 C5 126.51(6) 7_565 . ?
C3 Nb1 C5 108.01(5) . . ?
C1 Nb1 C5 151.33(4) . . ?
C6 Nb1 C5 57.22(5) . 7_565 ?
C6 Nb1 C5 34.27(5) 7_565 7_565 ?
C3 Nb1 C5 108.01(5) 7_565 7_565 ?
C3 Nb1 C5 126.51(6) . 7_565 ?
C1 Nb1 C5 151.33(4) . 7_565 ?
C5 Nb1 C5 57.21(8) . 7_565 ?
C6 Nb1 C4 57.01(6) . . ?
C6 Nb1 C4 57.01(6) 7_565 . ?
C3 Nb1 C4 139.27(6) 7_565 . ?
C3 Nb1 C4 139.27(6) . . ?
C1 Nb1 C4 162.10(7) . . ?
C5 Nb1 C4 34.36(5) . . ?
C5 Nb1 C4 34.36(5) 7_565 . ?
C6 Nb1 C2 107.99(5) . . ?
C6 Nb1 C2 126.45(6) 7_565 . ?
C3 Nb1 C2 57.27(5) 7_565 . ?
C3 Nb1 C2 34.22(5) . . ?
C1 Nb1 C2 34.48(5) . . ?
C5 Nb1 C2 118.98(5) . . ?
C5 Nb1 C2 160.65(5) 7_565 . ?
C4 Nb1 C2 151.28(4) . . ?
C6 Nb1 C2 126.45(6) . 7_565 ?
C6 Nb1 C2 107.99(5) 7_565 7_565 ?
C3 Nb1 C2 34.22(5) 7_565 7_565 ?
C3 Nb1 C2 57.27(5) . 7_565 ?
C1 Nb1 C2 34.48(4) . 7_565 ?
C5 Nb1 C2 160.65(5) . 7_565 ?
C5 Nb1 C2 118.98(5) 7_565 7_565 ?
C4 Nb1 C2 151.28(4) . 7_565 ?
C2 Nb1 C2 57.29(7) . 7_565 ?
C6 Nb1 Si1 130.94(4) . 7_565 ?
C6 Nb1 Si1 100.81(4) 7_565 7_565 ?
C3 Nb1 Si1 101.40(4) 7_565 7_565 ?
C3 Nb1 Si1 131.84(4) . 7_565 ?
C1 Nb1 Si1 84.92(3) . 7_565 ?
C5 Nb1 Si1 118.21(4) . 7_565 ?
C5 Nb1 Si1 73.75(4) 7_565 7_565 ?
C4 Nb1 Si1 84.04(3) . 7_565 ?
C2 Nb1 Si1 119.22(4) . 7_565 ?
C2 Nb1 Si1 74.61(4) 7_565 7_565 ?
C6 Nb1 Si1 100.81(4) . . ?
C6 Nb1 Si1 130.94(4) 7_565 . ?
C3 Nb1 Si1 131.84(4) 7_565 . ?
C3 Nb1 Si1 101.40(4) . . ?
C1 Nb1 Si1 84.92(3) . . ?
C5 Nb1 Si1 73.75(4) . . ?
C5 Nb1 Si1 118.21(4) 7_565 . ?
C4 Nb1 Si1 84.04(3) . . ?
C2 Nb1 Si1 74.61(4) . . ?
C2 Nb1 Si1 119.22(4) 7_565 . ?
Si1 Nb1 Si1 103.616(18) 7_565 . ?
C7 Si1 C8 104.12(8) . . ?
C7 Si1 Cl1 101.88(19) . . ?
C8 Si1 Cl1 102.0(3) . . ?
C7 Si1 Br1 100.49(9) . . ?
C8 Si1 Br1 98.87(13) . . ?
Cl1 Si1 Br1 4.0(4) . . ?
C7 Si1 Nb1 117.30(5) . . ?
C8 Si1 Nb1 116.66(6) . . ?
Cl1 Si1 Nb1 112.8(3) . . ?
Br1 Si1 Nb1 116.56(13) . . ?
C2 C1 C2 108.20(19) . 7_565 ?
C2 C1 Nb1 73.06(10) . . ?
C2 C1 Nb1 73.06(10) 7_565 . ?
C3 C2 C1 107.65(14) . . ?
C3 C2 Nb1 72.09(8) . . ?
C1 C2 Nb1 72.46(9) . . ?
C2 C3 C3 108.24(9) . 7_565 ?
C2 C3 Nb1 73.69(8) . . ?
C3 C3 Nb1 72.63(4) 7_565 . ?
C5 C4 C5 108.26(19) 7_565 . ?
C5 C4 Nb1 72.82(9) 7_565 . ?
C5 C4 Nb1 72.82(9) . . ?
C6 C5 C4 107.61(15) . . ?
C6 C5 Nb1 72.03(8) . . ?
C4 C5 Nb1 72.82(9) . . ?
C5 C6 C6 108.25(10) . 7_565 ?
C5 C6 Nb1 73.70(9) . . ?
C6 C6 Nb1 72.69(4) 7_565 . ?

loop_
_geom_bond_atom_site_label_1
_geom_bond_atom_site_label_2
_geom_bond_distance
_geom_bond_site_symmetry_2
_geom_bond_publ_flag
Nb1 C6 2.3753(15) . ?
Nb1 C6 2.3753(15) 7_565 ?
Nb1 C3 2.3794(13) 7_565 ?
Nb1 C3 2.3794(13) . ?
Nb1 C1 2.3923(19) . ?
Nb1 C5 2.3967(14) . ?
Nb1 C5 2.3967(14) 7_565 ?
Nb1 C4 2.3966(19) . ?
Nb1 C2 2.4000(14) . ?
Nb1 C2 2.4000(14) 7_565 ?
Nb1 Si1 2.5986(4) 7_565 ?
Nb1 Si1 2.5986(4) . ?
Br1 Si1 2.298(4) . ?
Cl1 Si1 2.246(8) . ?
Si1 C7 1.8751(16) . ?
Si1 C8 1.8764(16) . ?
C1 C2 1.420(2) . ?
C1 C2 1.420(2) 7_565 ?
C2 C3 1.406(2) . ?
C3 C3 1.421(3) 7_565 ?
C4 C5 1.4159(19) 7_565 ?
C4 C5 1.4159(19) . ?
C5 C6 1.406(2) . ?
C6 C6 1.414(3) 7_565 ?
